data_1563939
loop_
_publ_author_name
'OHKITA, Misaki'
'FUJIWARA, Aya'
'NISHIYAMA, Tomoki'
'MAEKAWA, Masahiko'
'KURODA-SOWA, Takayoshi'
'OKUBO, Takashi'

_publ_section_title
;
 Crystal Structure of an Iodido-bridged Dinuclear Copper(I) Complex with
 3,6-Bis(dimethylamino)acridine
;
_journal_issue 0
_journal_name_full 'X-ray Structure Analysis Online'
_journal_page_first 29
_journal_page_last 31
_journal_paper_doi 10.2116/xraystruct.37.29
_journal_volume 37
_journal_year 2021
_chemical_formula_moiety 'C17 H19 Cu I N3'
_chemical_formula_sum 'C17 H19 Cu I N3'
_chemical_formula_weight 455.81
_space_group_crystal_system monoclinic
_space_group_IT_number 14
_space_group_name_Hall '-P 2yn'
_space_group_name_H-M_alt 'P 1 21/n 1'
_atom_sites_solution_hydrogens geom
_atom_sites_solution_primary direct
_atom_sites_solution_secondary difmap
_cell_angle_alpha 90.0000
_cell_angle_beta 95.749(5)
_cell_angle_gamma 90.0000
_cell_formula_units_Z 4
_cell_length_a 9.1930(5)
_cell_length_b 15.2507(7)
_cell_length_c 11.8959(5)
_cell_measurement_reflns_used 9330
_cell_measurement_temperature 100
_cell_measurement_theta_max 31.54
_cell_measurement_theta_min 3.21
_cell_volume 1659.41(14)
_computing_cell_refinement 'CrysAlisPro 1.171.39.20a (Rigaku OD, 2015)'
_computing_data_collection 'CrysAlisPro 1.171.39.20a (Rigaku OD, 2015)'
_computing_data_reduction 'CrysAlisPro 1.171.39.20a (Rigaku OD, 2015)'
_computing_molecular_graphics 'CrystalStructure 4.3'
_computing_publication_material 'CrystalStructure 4.3 (Rigaku, 2019)'
_computing_structure_refinement 'SHELXL Version 2018/3 (Sheldrick, 2008)'
_computing_structure_solution 'SHELXT Version 2018/2 (Sheldrick, 2014)'
_diffrn_ambient_temperature 100
_diffrn_detector_area_resol_mean 5.811
_diffrn_measured_fraction_theta_full 0.999
_diffrn_measured_fraction_theta_max 0.913
_diffrn_measurement_device_type 'Rigaku XtaLAB PRO'
_diffrn_measurement_method \w
_diffrn_radiation_type 'Mo K\a'
_diffrn_radiation_wavelength 0.71073
_diffrn_reflns_av_R_equivalents 0.0479
_diffrn_reflns_av_unetI/netI 0.0391
_diffrn_reflns_Laue_measured_fraction_full 0.999
_diffrn_reflns_Laue_measured_fraction_max 0.913
_diffrn_reflns_limit_h_max 13
_diffrn_reflns_limit_h_min -13
_diffrn_reflns_limit_k_max 20
_diffrn_reflns_limit_k_min -22
_diffrn_reflns_limit_l_max 16
_diffrn_reflns_limit_l_min -17
_diffrn_reflns_number 20629
_diffrn_reflns_point_group_measured_fraction_full 0.999
_diffrn_reflns_point_group_measured_fraction_max 0.913
_diffrn_reflns_theta_full 25.242
_diffrn_reflns_theta_max 31.331
_diffrn_reflns_theta_min 2.597
_diffrn_standards_number 0
_exptl_absorpt_coefficient_mu 3.177
_exptl_absorpt_correction_T_max 1.000
_exptl_absorpt_correction_T_min 0.525
_exptl_absorpt_correction_type multi-scan
_exptl_absorpt_process_details
;
CrysAlisPro 1.171.39.20a (Rigaku Oxford Diffraction, 2015)
Empirical absorption correction using spherical harmonics,
 implemented in SCALE3 ABSPACK scaling algorithm.
;
_exptl_crystal_colour brown
_exptl_crystal_density_diffrn 1.824
_exptl_crystal_density_method 'not measured'
_exptl_crystal_description needle
_exptl_crystal_F_000 896.00
_exptl_crystal_size_max 0.2
_exptl_crystal_size_mid 0.05
_exptl_crystal_size_min 0.05
_refine_diff_density_max 1.48
_refine_diff_density_min -0.77
_refine_ls_extinction_method none
_refine_ls_goodness_of_fit_ref 1.046
_refine_ls_hydrogen_treatment constr
_refine_ls_number_parameters 199
_refine_ls_number_reflns 4971
_refine_ls_number_restraints 0
_refine_ls_R_factor_all 0.0332
_refine_ls_R_factor_gt 0.0279
_refine_ls_shift/su_max 0.001
_refine_ls_structure_factor_coef Fsqd
_refine_ls_weighting_details 'w = 1/[\s^2^(Fo^2^)+(0.0296P)^2^+1.4700P] where P=(Fo^2^+2Fc^2^)/3'
_refine_ls_weighting_scheme calc
_refine_ls_wR_factor_gt 0.0697
_refine_ls_wR_factor_ref 0.0719
_reflns_Friedel_coverage 0.000
_reflns_number_gt 4390
_reflns_number_total 4971
_reflns_threshold_expression F^2^>2.0\s(F^2^)
_cod_data_source_file 37_29_1.txt
_cod_data_source_block xcalibur
_cod_database_code 1563939

loop_
_space_group_symop_id
_space_group_symop_operation_xyz
1 +X,+Y,+Z
2 1/2-X,1/2+Y,1/2-Z
3 -X,-Y,-Z
4 -1/2+X,-1/2-Y,-1/2+Z

loop_
_atom_site_label
_atom_site_type_symbol
_atom_site_fract_x
_atom_site_fract_y
_atom_site_fract_z
_atom_site_U_iso_or_equiv
_atom_site_adp_type
_atom_site_occupancy
_atom_site_site_symmetry_order
_atom_site_calc_flag
_atom_site_refinement_flags_posn
_atom_site_refinement_flags_adp
_atom_site_refinement_flags_occupancy
_atom_site_disorder_assembly
_atom_site_disorder_group
I1 I 0.37528(2) 0.52076(2) 0.32935(2) 0.02199(6) Uani 1 1 d . . . . .
Cu1 Cu 0.49619(3) 0.41892(2) 0.48358(2) 0.01726(7) Uani 1 1 d . . . . .
N1 N 0.49837(19) 0.29105(11) 0.45533(14) 0.0139(3) Uani 1 1 d . . . . .
N2 N 0.0356(2) 0.26622(14) 0.60483(17) 0.0220(4) Uani 1 1 d . . . . .
N3 N 0.9620(2) 0.32893(13) 0.30968(16) 0.0202(4) Uani 1 1 d . . . . .
C1 C 0.3864(2) 0.23901(14) 0.48240(16) 0.0138(4) Uani 1 1 d . . . . .
C2 C 0.2674(2) 0.27836(14) 0.52942(17) 0.0158(4) Uani 1 1 d . . . . .
H2 H 0.266989 0.338733 0.540368 0.019 Uiso 1 1 calc R U . . .
C3 C 0.1504(2) 0.22838(15) 0.55977(17) 0.0170(4) Uani 1 1 d . . . . .
C4 C 0.1523(2) 0.13518(15) 0.54036(19) 0.0198(4) Uani 1 1 d . . . . .
H4 H 0.075477 0.100786 0.560496 0.024 Uiso 1 1 calc R U . . .
C5 C 0.2651(2) 0.09678(15) 0.49293(19) 0.0198(4) Uani 1 1 d . . . . .
H5 H 0.262156 0.036763 0.479018 0.024 Uiso 1 1 calc R U . . .
C6 C 0.3877(2) 0.14632(14) 0.46403(17) 0.0158(4) Uani 1 1 d . . . . .
C7 C 0.5096(2) 0.10909(14) 0.42203(18) 0.0170(4) Uani 1 1 d . . . . .
H7 H 0.512786 0.048883 0.410093 0.020 Uiso 1 1 calc R U . . .
C8 C 0.6265(2) 0.16120(14) 0.39783(17) 0.0152(4) Uani 1 1 d . . . . .
C9 C 0.7561(2) 0.12818(15) 0.35610(19) 0.0189(4) Uani 1 1 d . . . . .
H9 H 0.766397 0.067969 0.347383 0.023 Uiso 1 1 calc R U . . .
C10 C 0.8650(2) 0.18212(15) 0.32869(18) 0.0191(4) Uani 1 1 d . . . . .
H10 H 0.948556 0.158265 0.302853 0.023 Uiso 1 1 calc R U . . .
C11 C 0.8521(2) 0.27542(15) 0.33923(16) 0.0162(4) Uani 1 1 d . . . . .
C12 C 0.7279(2) 0.30962(14) 0.38132(17) 0.0160(4) Uani 1 1 d . . . . .
H12 H 0.718754 0.370007 0.388931 0.019 Uiso 1 1 calc R U . . .
C13 C 0.6155(2) 0.25414(13) 0.41265(16) 0.0137(4) Uani 1 1 d . . . . .
C14 C 0.0223(3) 0.36074(16) 0.6054(2) 0.0240(5) Uani 1 1 d . . . . .
H14A H -0.063810 0.377043 0.639816 0.029 Uiso 1 1 calc R U . . .
H14B H 0.106822 0.385701 0.647530 0.029 Uiso 1 1 calc R U . . .
H14C H 0.015178 0.382210 0.529165 0.029 Uiso 1 1 calc R U . . .
C15 C -0.0807(3) 0.21476(18) 0.6472(2) 0.0258(5) Uani 1 1 d . . . . .
H15A H -0.151065 0.253424 0.675364 0.031 Uiso 1 1 calc R U . . .
H15B H -0.127715 0.179731 0.587067 0.031 Uiso 1 1 calc R U . . .
H15C H -0.040055 0.177205 0.707048 0.031 Uiso 1 1 calc R U . . .
C16 C 0.9376(3) 0.42261(16) 0.3012(2) 0.0252(5) Uani 1 1 d . . . . .
H16A H 1.024059 0.450794 0.279916 0.030 Uiso 1 1 calc R U . . .
H16B H 0.857324 0.434209 0.245128 0.030 Uiso 1 1 calc R U . . .
H16C H 0.915082 0.444912 0.372913 0.030 Uiso 1 1 calc R U . . .
C17 C 1.0864(3) 0.29407(17) 0.25730(19) 0.0234(5) Uani 1 1 d . . . . .
H17A H 1.151393 0.341101 0.242862 0.028 Uiso 1 1 calc R U . . .
H17B H 1.137274 0.252243 0.307128 0.028 Uiso 1 1 calc R U . . .
H17C H 1.052478 0.265896 0.187386 0.028 Uiso 1 1 calc R U . . .

loop_
_atom_site_aniso_label
_atom_site_aniso_U_11
_atom_site_aniso_U_22
_atom_site_aniso_U_33
_atom_site_aniso_U_23
_atom_site_aniso_U_13
_atom_site_aniso_U_12
I1 0.02594(9) 0.01629(8) 0.02282(8) 0.00125(5) -0.00213(6) -0.00156(5)
Cu1 0.01694(13) 0.01149(12) 0.02429(13) -0.00139(9) 0.00670(10) -0.00043(9)
N1 0.0139(8) 0.0126(7) 0.0152(7) -0.0009(6) 0.0018(6) 0.0004(6)
N2 0.0161(9) 0.0252(10) 0.0261(9) 0.0027(8) 0.0091(7) -0.0007(7)
N3 0.0163(9) 0.0191(9) 0.0264(9) 0.0007(7) 0.0082(7) 0.0002(7)
C1 0.0120(8) 0.0155(9) 0.0139(8) 0.0014(7) 0.0007(7) -0.0009(7)
C2 0.0142(9) 0.0165(9) 0.0168(8) 0.0000(7) 0.0020(7) -0.0002(7)
C3 0.0147(9) 0.0199(10) 0.0164(8) 0.0035(7) 0.0016(7) -0.0002(8)
C4 0.0153(9) 0.0188(10) 0.0254(10) 0.0047(8) 0.0032(8) -0.0025(8)
C5 0.0189(10) 0.0146(9) 0.0254(10) 0.0027(8) 0.0001(8) -0.0018(8)
C6 0.0159(9) 0.0142(9) 0.0168(8) 0.0020(7) -0.0009(7) -0.0010(7)
C7 0.0178(10) 0.0123(9) 0.0205(9) -0.0008(7) 0.0005(8) 0.0009(7)
C8 0.0155(9) 0.0141(9) 0.0161(8) -0.0026(7) 0.0013(7) 0.0018(7)
C9 0.0178(10) 0.0155(9) 0.0236(10) -0.0015(8) 0.0023(8) 0.0027(8)
C10 0.0158(9) 0.0196(10) 0.0221(10) -0.0029(8) 0.0030(8) 0.0036(8)
C11 0.0153(9) 0.0185(10) 0.0146(8) -0.0001(7) 0.0007(7) 0.0008(8)
C12 0.0163(9) 0.0127(9) 0.0193(9) -0.0010(7) 0.0027(7) -0.0002(7)
C13 0.0142(9) 0.0127(9) 0.0141(8) -0.0009(7) 0.0004(7) 0.0019(7)
C14 0.0201(11) 0.0265(12) 0.0260(11) -0.0020(9) 0.0053(9) 0.0037(9)
C15 0.0185(10) 0.0355(13) 0.0243(10) 0.0022(10) 0.0074(9) -0.0054(10)
C16 0.0225(11) 0.0213(11) 0.0331(12) 0.0033(9) 0.0090(9) -0.0028(9)
C17 0.0176(10) 0.0321(12) 0.0216(10) -0.0021(9) 0.0077(8) 0.0007(9)

loop_
_atom_type_symbol
_atom_type_description
_atom_type_scat_dispersion_real
_atom_type_scat_dispersion_imag
_atom_type_scat_source
C C 0.0033 0.0016
;
International Tables for Crystallography
(Vol. C, Tables 4.2.6.8 and 6.1.1.4)
;
N N 0.0061 0.0033
;
International Tables for Crystallography
(Vol. C, Tables 4.2.6.8 and 6.1.1.4)
;
Cu Cu 0.3201 1.2651
;
International Tables for Crystallography
(Vol. C, Tables 4.2.6.8 and 6.1.1.4)
;
I I -0.4742 1.8119
;
International Tables for Crystallography
(Vol. C, Tables 4.2.6.8 and 6.1.1.4)
;
H H 0.0000 0.0000
;
International Tables for Crystallography
(Vol. C, Table 6.1.1.4)
;

loop_
_geom_angle_atom_site_label_1
_geom_angle_atom_site_label_2
_geom_angle_atom_site_label_3
_geom_angle
_geom_angle_site_symmetry_1
_geom_angle_site_symmetry_3
_geom_angle_publ_flag
Cu1 I1 Cu1 58.145(11) . 3_666 ?
N1 Cu1 Cu1 177.60(5) . 3_666 ?
N1 Cu1 I1 119.03(5) . . ?
Cu1 Cu1 I1 61.172(12) 3_666 . ?
N1 Cu1 I1 119.06(5) . 3_666 ?
Cu1 Cu1 I1 60.682(11) 3_666 3_666 ?
I1 Cu1 I1 121.854(11) . 3_666 ?
C13 N1 C1 119.53(18) . . ?
C13 N1 Cu1 119.58(14) . . ?
C1 N1 Cu1 120.83(14) . . ?
C3 N2 C14 119.59(19) . . ?
C3 N2 C15 122.2(2) . . ?
C14 N2 C15 118.06(19) . . ?
C11 N3 C16 119.46(19) . . ?
C11 N3 C17 121.5(2) . . ?
C16 N3 C17 116.95(19) . . ?
N1 C1 C2 118.66(19) . . ?
N1 C1 C6 121.38(18) . . ?
C2 C1 C6 119.97(18) . . ?
C3 C2 C1 121.2(2) . . ?
C3 C2 H2 119.4 . . ?
C1 C2 H2 119.4 . . ?
N2 C3 C2 121.3(2) . . ?
N2 C3 C4 120.3(2) . . ?
C2 C3 C4 118.40(19) . . ?
C5 C4 C3 120.9(2) . . ?
C5 C4 H4 119.6 . . ?
C3 C4 H4 119.6 . . ?
C4 C5 C6 121.7(2) . . ?
C4 C5 H5 119.2 . . ?
C6 C5 H5 119.2 . . ?
C7 C6 C5 123.6(2) . . ?
C7 C6 C1 118.51(19) . . ?
C5 C6 C1 117.84(19) . . ?
C8 C7 C6 120.51(19) . . ?
C8 C7 H7 119.7 . . ?
C6 C7 H7 119.7 . . ?
C7 C8 C9 124.05(19) . . ?
C7 C8 C13 118.36(18) . . ?
C9 C8 C13 117.57(19) . . ?
C10 C9 C8 122.0(2) . . ?
C10 C9 H9 119.0 . . ?
C8 C9 H9 119.0 . . ?
C9 C10 C11 120.67(19) . . ?
C9 C10 H10 119.7 . . ?
C11 C10 H10 119.7 . . ?
N3 C11 C12 121.4(2) . . ?
N3 C11 C10 119.92(19) . . ?
C12 C11 C10 118.71(19) . . ?
C11 C12 C13 121.16(19) . . ?
C11 C12 H12 119.4 . . ?
C13 C12 H12 119.4 . . ?
N1 C13 C12 118.58(18) . . ?
N1 C13 C8 121.59(18) . . ?
C12 C13 C8 119.83(18) . . ?
N2 C14 H14A 109.5 . . ?
N2 C14 H14B 109.5 . . ?
H14A C14 H14B 109.5 . . ?
N2 C14 H14C 109.5 . . ?
H14A C14 H14C 109.5 . . ?
H14B C14 H14C 109.5 . . ?
N2 C15 H15A 109.5 . . ?
N2 C15 H15B 109.5 . . ?
H15A C15 H15B 109.5 . . ?
N2 C15 H15C 109.5 . . ?
H15A C15 H15C 109.5 . . ?
H15B C15 H15C 109.5 . . ?
N3 C16 H16A 109.5 . . ?
N3 C16 H16B 109.5 . . ?
H16A C16 H16B 109.5 . . ?
N3 C16 H16C 109.5 . . ?
H16A C16 H16C 109.5 . . ?
H16B C16 H16C 109.5 . . ?
N3 C17 H17A 109.5 . . ?
N3 C17 H17B 109.5 . . ?
H17A C17 H17B 109.5 . . ?
N3 C17 H17C 109.5 . . ?
H17A C17 H17C 109.5 . . ?
H17B C17 H17C 109.5 . . ?

loop_
_geom_bond_atom_site_label_1
_geom_bond_atom_site_label_2
_geom_bond_distance
_geom_bond_site_symmetry_2
_geom_bond_publ_flag
I1 Cu1 2.5700(3) . ?
I1 Cu1 2.5823(3) 3_666 ?
Cu1 N1 1.9793(18) . ?
Cu1 Cu1 2.5036(5) 3_666 ?
N1 C13 1.358(3) . ?
N1 C1 1.364(3) . ?
N2 C3 1.359(3) . ?
N2 C14 1.447(3) . ?
N2 C15 1.456(3) . ?
N3 C11 1.371(3) . ?
N3 C16 1.448(3) . ?
N3 C17 1.456(3) . ?
C1 C2 1.411(3) . ?
C1 C6 1.431(3) . ?
C2 C3 1.395(3) . ?
C2 H2 0.9300 . ?
C3 C4 1.440(3) . ?
C4 C5 1.362(3) . ?
C4 H4 0.9300 . ?
C5 C6 1.428(3) . ?
C5 H5 0.9300 . ?
C6 C7 1.393(3) . ?
C7 C8 1.390(3) . ?
C7 H7 0.9300 . ?
C8 C9 1.428(3) . ?
C8 C13 1.433(3) . ?
C9 C10 1.360(3) . ?
C9 H9 0.9300 . ?
C10 C11 1.434(3) . ?
C10 H10 0.9300 . ?
C11 C12 1.393(3) . ?
C12 C13 1.414(3) . ?
C12 H12 0.9300 . ?
C14 H14A 0.9600 . ?
C14 H14B 0.9600 . ?
C14 H14C 0.9600 . ?
C15 H15A 0.9600 . ?
C15 H15B 0.9600 . ?
C15 H15C 0.9600 . ?
C16 H16A 0.9600 . ?
C16 H16B 0.9600 . ?
C16 H16C 0.9600 . ?
C17 H17A 0.9600 . ?
C17 H17B 0.9600 . ?
C17 H17C 0.9600 . ?

loop_
_geom_torsion_atom_site_label_1
_geom_torsion_atom_site_label_2
_geom_torsion_atom_site_label_3
_geom_torsion_atom_site_label_4
_geom_torsion
_geom_torsion_site_symmetry_1
_geom_torsion_site_symmetry_2
_geom_torsion_site_symmetry_3
_geom_torsion_site_symmetry_4
_geom_torsion_publ_flag
C13 N1 C1 C2 178.35(18) . . . . ?
Cu1 N1 C1 C2 1.0(2) . . . . ?
C13 N1 C1 C6 -1.7(3) . . . . ?
Cu1 N1 C1 C6 -179.02(15) . . . . ?
N1 C1 C2 C3 -179.39(19) . . . . ?
C6 C1 C2 C3 0.6(3) . . . . ?
C14 N2 C3 C2 9.8(3) . . . . ?
C15 N2 C3 C2 -173.9(2) . . . . ?
C14 N2 C3 C4 -169.1(2) . . . . ?
C15 N2 C3 C4 7.2(3) . . . . ?
C1 C2 C3 N2 -179.9(2) . . . . ?
C1 C2 C3 C4 -1.0(3) . . . . ?
N2 C3 C4 C5 178.5(2) . . . . ?
C2 C3 C4 C5 -0.4(3) . . . . ?
C3 C4 C5 C6 2.1(3) . . . . ?
C4 C5 C6 C7 175.8(2) . . . . ?
C4 C5 C6 C1 -2.4(3) . . . . ?
N1 C1 C6 C7 2.7(3) . . . . ?
C2 C1 C6 C7 -177.29(19) . . . . ?
N1 C1 C6 C5 -178.97(19) . . . . ?
C2 C1 C6 C5 1.0(3) . . . . ?
C5 C6 C7 C8 -178.7(2) . . . . ?
C1 C6 C7 C8 -0.5(3) . . . . ?
C6 C7 C8 C9 179.1(2) . . . . ?
C6 C7 C8 C13 -2.6(3) . . . . ?
C7 C8 C9 C10 176.9(2) . . . . ?
C13 C8 C9 C10 -1.4(3) . . . . ?
C8 C9 C10 C11 -1.0(3) . . . . ?
C16 N3 C11 C12 -12.0(3) . . . . ?
C17 N3 C11 C12 -175.0(2) . . . . ?
C16 N3 C11 C10 169.0(2) . . . . ?
C17 N3 C11 C10 6.0(3) . . . . ?
C9 C10 C11 N3 -179.1(2) . . . . ?
C9 C10 C11 C12 1.9(3) . . . . ?
N3 C11 C12 C13 -179.4(2) . . . . ?
C10 C11 C12 C13 -0.4(3) . . . . ?
C1 N1 C13 C12 177.72(18) . . . . ?
Cu1 N1 C13 C12 -4.9(2) . . . . ?
C1 N1 C13 C8 -1.6(3) . . . . ?
Cu1 N1 C13 C8 175.79(15) . . . . ?
C11 C12 C13 N1 178.67(18) . . . . ?
C11 C12 C13 C8 -2.0(3) . . . . ?
C7 C8 C13 N1 3.7(3) . . . . ?
C9 C8 C13 N1 -177.85(18) . . . . ?
C7 C8 C13 C12 -175.56(19) . . . . ?
C9 C8 C13 C12 2.8(3) . . . . ?
